data_7102511
loop_
_publ_author_name
'Sydora, Orson L'
'Wolczanski, Peter T'
'Lobkovsky, Emil B'
'Rumberger, Evan'
'Hendrickson, David N'

_publ_section_title
;
 First row wheels, [((t)Bu(3)SiS)MX](12)(M = Co, X = Cl; M = Ni, X =
 Br), are common amongst both simpler and more complex aggregates.
;
_journal_issue 6
_journal_name_full 'Chemical communications (Cambridge, England)'
_journal_page_first 650
_journal_page_last 651
_journal_paper_doi 10.1039/b311212h
_journal_year 2004
_chemical_formula_sum 'C45 H90 Cl3 Co3 S3 Si3'
_chemical_formula_weight 1094.76
_chemical_name_systematic
;
?
;
_space_group_IT_number 114
_symmetry_cell_setting tetragonal
_symmetry_space_group_name_Hall 'P -4 2n'
_symmetry_space_group_name_H-M 'P -4 21 c'
_atom_sites_solution_hydrogens geom
_atom_sites_solution_primary direct
_atom_sites_solution_secondary difmap
_audit_creation_method SHELXL-97
_cell_angle_alpha 90.00
_cell_angle_beta 90.00
_cell_angle_gamma 90.00
_cell_formula_units_Z 8
_cell_length_a 23.287(3)
_cell_length_b 23.287(3)
_cell_length_c 24.155(4)
_cell_measurement_temperature 173(2)
_cell_volume 13098(3)
_computing_cell_refinement 'Bruker SMART'
_computing_data_collection 'Bruker SMART'
_computing_data_reduction 'Bruker SHELXTL'
_computing_molecular_graphics 'Bruker SHELXTL'
_computing_publication_material 'Bruker SHELXTL'
_computing_structure_refinement 'SHELXL-97 (Sheldrick, 1997)'
_computing_structure_solution 'SHELXS-97 (Sheldrick, 1990)'
_diffrn_ambient_temperature 173(2)
_diffrn_measured_fraction_theta_full 0.997
_diffrn_measured_fraction_theta_max 0.997
_diffrn_measurement_device_type 'CCD area detector'
_diffrn_measurement_method 'phi and omega scans'
_diffrn_radiation_monochromator graphite
_diffrn_radiation_source 'fine-focus sealed tube'
_diffrn_radiation_type MoK\a
_diffrn_radiation_wavelength 0.71073
_diffrn_reflns_av_R_equivalents 0.1040
_diffrn_reflns_av_sigmaI/netI 0.0750
_diffrn_reflns_limit_h_max 24
_diffrn_reflns_limit_h_min -24
_diffrn_reflns_limit_k_max 24
_diffrn_reflns_limit_k_min -15
_diffrn_reflns_limit_l_max 17
_diffrn_reflns_limit_l_min -25
_diffrn_reflns_number 48983
_diffrn_reflns_theta_full 21.96
_diffrn_reflns_theta_max 21.96
_diffrn_reflns_theta_min 1.90
_exptl_absorpt_coefficient_mu 1.048
_exptl_absorpt_correction_T_max 0.8586
_exptl_absorpt_correction_T_min 0.7439
_exptl_absorpt_correction_type none
_exptl_crystal_colour green
_exptl_crystal_density_diffrn 1.110
_exptl_crystal_density_method 'not measured'
_exptl_crystal_description block
_exptl_crystal_F_000 4656
_exptl_crystal_size_max 0.30
_exptl_crystal_size_mid 0.20
_exptl_crystal_size_min 0.15
_refine_diff_density_max 0.633
_refine_diff_density_min -0.393
_refine_diff_density_rms 0.087
_refine_ls_abs_structure_details 'Flack H D (1983), Acta Cryst. A39, 876-881'
_refine_ls_abs_structure_Flack 0.04(2)
_refine_ls_extinction_method none
_refine_ls_goodness_of_fit_ref 1.013
_refine_ls_hydrogen_treatment mixed
_refine_ls_matrix_type full
_refine_ls_number_parameters 571
_refine_ls_number_reflns 8000
_refine_ls_number_restraints 96
_refine_ls_restrained_S_all 1.014
_refine_ls_R_factor_all 0.0717
_refine_ls_R_factor_gt 0.0533
_refine_ls_shift/su_max 0.102
_refine_ls_shift/su_mean 0.008
_refine_ls_structure_factor_coef Fsqd
_refine_ls_weighting_details 'calc w=1/[\s^2^(Fo^2^)+(0.0800P)^2^+7.6236P] where P=(Fo^2^+2Fc^2^)/3'
_refine_ls_weighting_scheme calc
_refine_ls_wR_factor_gt 0.1254
_refine_ls_wR_factor_ref 0.1337
_reflns_number_gt 6625
_reflns_number_total 8000
_reflns_threshold_expression >2sigma(I)
_cod_data_source_file b311212h.txt
_cod_data_source_block Co12_(2)
_cod_depositor_comments
;
The following automatic conversions were performed:
'_symmetry_cell_setting' value 'Tetragonal' changed to 'tetragonal'
according to '/home/saulius/struct/CIF-dictionaries/cif_core.dic'
dictionary named 'cif_core.dic' version 2.4.1 from 2010-06-29.

Automatic conversion script
Id: cif_fix_enum 1527 2010-12-29 10:47:43Z saulius 
;
_cod_original_sg_symbol_H-M 'P-42(1)c '
_cod_database_code 7102511

loop_
_symmetry_equiv_pos_as_xyz
'x, y, z'
'-x, -y, z'
'y, -x, -z'
'-y, x, -z'
'-x+1/2, y+1/2, -z+1/2'
'x+1/2, -y+1/2, -z+1/2'
'-y+1/2, -x+1/2, z+1/2'
'y+1/2, x+1/2, z+1/2'

loop_
_atom_site_label
_atom_site_type_symbol
_atom_site_fract_x
_atom_site_fract_y
_atom_site_fract_z
_atom_site_U_iso_or_equiv
_atom_site_adp_type
_atom_site_occupancy
_atom_site_symmetry_multiplicity
_atom_site_calc_flag
_atom_site_refinement_flags
Co1 Co 0.74509(3) 0.97199(3) 1.00429(3) 0.02074(19) Uani 1 1 d .
Co2 Co 0.76599(3) 1.10573(3) 1.01198(3) 0.02125(19) Uani 1 1 d .
Co3 Co 0.84699(3) 1.21008(3) 1.00929(3) 0.02097(19) Uani 1 1 d .
Cl1 Cl 0.81021(6) 0.91760(6) 1.05423(5) 0.0257(4) Uani 1 1 d .
Cl2 Cl 0.79643(6) 1.03520(6) 0.95041(5) 0.0301(4) Uani 1 1 d .
Cl3 Cl 0.84186(6) 1.13169(6) 1.06800(6) 0.0293(4) Uani 1 1 d .
S1 S 0.70620(6) 0.89063(6) 0.96398(5) 0.0221(4) Uani 1 1 d .
S2 S 0.69578(6) 1.04603(6) 1.04684(5) 0.0204(4) Uani 1 1 d .
S3 S 0.75305(6) 1.19910(6) 0.98236(5) 0.0232(4) Uani 1 1 d .
Si1 Si 0.66625(7) 0.88060(7) 0.88243(6) 0.0265(4) Uani 1 1 d .
Si2 Si 0.66553(7) 1.04255(6) 1.13261(6) 0.0208(4) Uani 1 1 d .
Si3 Si 0.71427(7) 1.22375(7) 0.90292(6) 0.0267(4) Uani 1 1 d .
C1 C 0.6676(3) 0.7992(2) 0.8685(2) 0.0352(17) Uani 1 1 d .
C2 C 0.6528(3) 0.7641(3) 0.9229(3) 0.057(2) Uani 1 1 d .
H2A H 0.6536 0.7229 0.9147 0.086 Uiso 1 1 calc R
H2B H 0.6144 0.7748 0.9359 0.086 Uiso 1 1 calc R
H2C H 0.6811 0.7728 0.9516 0.086 Uiso 1 1 calc R
C3 C 0.7253(3) 0.7773(3) 0.8492(3) 0.055(2) Uani 1 1 d .
H3A H 0.7230 0.7357 0.8429 0.083 Uiso 1 1 calc R
H3B H 0.7543 0.7853 0.8775 0.083 Uiso 1 1 calc R
H3C H 0.7359 0.7965 0.8146 0.083 Uiso 1 1 calc R
C4 C 0.6236(3) 0.7817(3) 0.8228(3) 0.058(2) Uani 1 1 d .
H4A H 0.6253 0.7401 0.8170 0.087 Uiso 1 1 calc R
H4B H 0.6330 0.8015 0.7882 0.087 Uiso 1 1 calc R
H4C H 0.5848 0.7925 0.8346 0.087 Uiso 1 1 calc R
C5 C 0.7081(3) 0.9224(3) 0.8282(2) 0.0380(18) Uani 1 1 d .
C6 C 0.7743(3) 0.9164(3) 0.8345(3) 0.051(2) Uani 1 1 d .
H6A H 0.7935 0.9391 0.8057 0.077 Uiso 1 1 calc R
H6B H 0.7852 0.8760 0.8307 0.077 Uiso 1 1 calc R
H6C H 0.7860 0.9305 0.8710 0.077 Uiso 1 1 calc R
C7 C 0.6897(3) 0.9020(3) 0.7679(2) 0.051(2) Uani 1 1 d .
H7A H 0.7110 0.9241 0.7401 0.077 Uiso 1 1 calc R
H7B H 0.6484 0.9083 0.7629 0.077 Uiso 1 1 calc R
H7C H 0.6984 0.8611 0.7636 0.077 Uiso 1 1 calc R
C8 C 0.6958(3) 0.9868(3) 0.8303(3) 0.049(2) Uani 1 1 d .
H8A H 0.7180 1.0064 0.8015 0.073 Uiso 1 1 calc R
H8B H 0.7067 1.0019 0.8667 0.073 Uiso 1 1 calc R
H8C H 0.6547 0.9935 0.8241 0.073 Uiso 1 1 calc R
C9 C 0.5901(2) 0.9106(3) 0.8947(2) 0.0348(18) Uani 1 1 d .
C10 C 0.5929(3) 0.9704(3) 0.9214(3) 0.0417(19) Uani 1 1 d .
H10A H 0.5539 0.9849 0.9273 0.063 Uiso 1 1 calc R
H10B H 0.6138 0.9966 0.8968 0.063 Uiso 1 1 calc R
H10C H 0.6129 0.9679 0.9570 0.063 Uiso 1 1 calc R
C11 C 0.5564(3) 0.8722(3) 0.9340(3) 0.049(2) Uani 1 1 d .
H11A H 0.5180 0.8884 0.9397 0.073 Uiso 1 1 calc R
H11B H 0.5765 0.8699 0.9696 0.073 Uiso 1 1 calc R
H11C H 0.5530 0.8337 0.9180 0.073 Uiso 1 1 calc R
C12 C 0.5543(3) 0.9165(3) 0.8403(3) 0.057(2) Uani 1 1 d .
H12A H 0.5162 0.9320 0.8491 0.086 Uiso 1 1 calc R
H12B H 0.5501 0.8787 0.8229 0.086 Uiso 1 1 calc R
H12C H 0.5741 0.9426 0.8148 0.086 Uiso 1 1 calc R
C13 C 0.6222(2) 0.9725(2) 1.1343(2) 0.0266(16) Uani 1 1 d .
C14 C 0.5790(3) 0.9715(3) 1.1834(2) 0.0383(19) Uani 1 1 d .
H14A H 0.5572 0.9355 1.1827 0.057 Uiso 1 1 calc R
H14B H 0.5525 1.0040 1.1801 0.057 Uiso 1 1 calc R
H14C H 0.6001 0.9744 1.2184 0.057 Uiso 1 1 calc R
C15 C 0.6619(3) 0.9186(2) 1.1395(2) 0.0315(17) Uani 1 1 d .
H15A H 0.6382 0.8838 1.1402 0.047 Uiso 1 1 calc R
H15B H 0.6841 0.9211 1.1739 0.047 Uiso 1 1 calc R
H15C H 0.6881 0.9171 1.1079 0.047 Uiso 1 1 calc R
C16 C 0.5854(3) 0.9633(3) 1.0805(2) 0.0376(18) Uani 1 1 d .
H16A H 0.5638 0.9274 1.0836 0.056 Uiso 1 1 calc R
H16B H 0.6109 0.9614 1.0483 0.056 Uiso 1 1 calc R
H16C H 0.5586 0.9954 1.0761 0.056 Uiso 1 1 calc R
C17 C 0.7291(3) 1.0417(2) 1.1843(2) 0.0267(16) Uani 1 1 d .
C18 C 0.7093(3) 1.0177(3) 1.2414(2) 0.0388(19) Uani 1 1 d .
H18A H 0.7421 1.0168 1.2669 0.058 Uiso 1 1 calc R
H18B H 0.6942 0.9788 1.2367 0.058 Uiso 1 1 calc R
H18C H 0.6793 1.0426 1.2567 0.058 Uiso 1 1 calc R
C19 C 0.7796(2) 1.0043(3) 1.1635(2) 0.0355(17) Uani 1 1 d .
H19A H 0.8103 1.0042 1.1912 0.053 Uiso 1 1 calc R
H19B H 0.7942 1.0200 1.1286 0.053 Uiso 1 1 calc R
H19C H 0.7662 0.9649 1.1574 0.053 Uiso 1 1 calc R
C20 C 0.7547(3) 1.1007(3) 1.1951(2) 0.0392(18) Uani 1 1 d .
H20A H 0.7864 1.0973 1.2216 0.059 Uiso 1 1 calc R
H20B H 0.7251 1.1261 1.2103 0.059 Uiso 1 1 calc R
H20C H 0.7691 1.1168 1.1603 0.059 Uiso 1 1 calc R
C21 C 0.6184(3) 1.1108(2) 1.1390(2) 0.0316(17) Uani 1 1 d .
C22 C 0.5657(2) 1.1062(3) 1.1015(3) 0.0406(19) Uani 1 1 d .
H22A H 0.5422 1.1409 1.1054 0.061 Uiso 1 1 calc R
H22B H 0.5430 1.0726 1.1122 0.061 Uiso 1 1 calc R
H22C H 0.5780 1.1022 1.0630 0.061 Uiso 1 1 calc R
C23 C 0.6520(3) 1.1654(3) 1.1212(2) 0.0426(19) Uani 1 1 d .
H23A H 0.6272 1.1992 1.1251 0.064 Uiso 1 1 calc R
H23B H 0.6641 1.1616 1.0825 0.064 Uiso 1 1 calc R
H23C H 0.6860 1.1699 1.1448 0.064 Uiso 1 1 calc R
C24 C 0.5972(3) 1.1207(3) 1.1993(2) 0.0382(18) Uani 1 1 d .
H24A H 0.5736 1.1556 1.2008 0.057 Uiso 1 1 calc R
H24B H 0.6304 1.1252 1.2239 0.057 Uiso 1 1 calc R
H24C H 0.5743 1.0877 1.2113 0.057 Uiso 1 1 calc R
C25 C 0.6405(2) 1.1861(3) 0.9063(2) 0.0320(17) Uani 1 1 d .
C26 C 0.6135(2) 1.1886(3) 0.9643(2) 0.0432(19) Uani 1 1 d .
H26A H 0.5763 1.1691 0.9638 0.065 Uiso 1 1 calc R
H26B H 0.6082 1.2288 0.9752 0.065 Uiso 1 1 calc R
H26C H 0.6390 1.1695 0.9909 0.065 Uiso 1 1 calc R
C27 C 0.6450(3) 1.1217(3) 0.8922(3) 0.053(2) Uani 1 1 d .
H27A H 0.6069 1.1041 0.8944 0.079 Uiso 1 1 calc R
H27B H 0.6708 1.1029 0.9186 0.079 Uiso 1 1 calc R
H27C H 0.6603 1.1172 0.8546 0.079 Uiso 1 1 calc R
C28 C 0.5977(2) 1.2139(3) 0.8657(3) 0.044(2) Uani 1 1 d .
H28A H 0.5606 1.1943 0.8682 0.066 Uiso 1 1 calc R
H28B H 0.6126 1.2107 0.8278 0.066 Uiso 1 1 calc R
H28C H 0.5928 1.2546 0.8751 0.066 Uiso 1 1 calc R
C29 C 0.7613(2) 1.1990(2) 0.8416(2) 0.0290(16) Uani 1 1 d .
C30 C 0.7857(3) 1.1387(3) 0.8514(2) 0.0400(18) Uani 1 1 d .
H30A H 0.8090 1.1272 0.8195 0.060 Uiso 1 1 calc R
H30B H 0.7541 1.1114 0.8563 0.060 Uiso 1 1 calc R
H30C H 0.8097 1.1389 0.8848 0.060 Uiso 1 1 calc R
C31 C 0.7280(3) 1.1975(3) 0.7864(2) 0.051(2) Uani 1 1 d .
H31A H 0.7536 1.1845 0.7567 0.076 Uiso 1 1 calc R
H31B H 0.7138 1.2361 0.7778 0.076 Uiso 1 1 calc R
H31C H 0.6955 1.1710 0.7897 0.076 Uiso 1 1 calc R
C32 C 0.8122(2) 1.2387(3) 0.8319(2) 0.0388(18) Uani 1 1 d .
H32A H 0.8347 1.2247 0.8004 0.058 Uiso 1 1 calc R
H32B H 0.8364 1.2395 0.8651 0.058 Uiso 1 1 calc R
H32C H 0.7983 1.2776 0.8240 0.058 Uiso 1 1 calc R
C33 C 0.7086(3) 1.3061(3) 0.9072(2) 0.0359(18) Uani 1 1 d .
C34 C 0.6892(3) 1.3339(3) 0.8514(3) 0.045(2) Uani 1 1 d .
H34A H 0.6868 1.3757 0.8559 0.067 Uiso 1 1 calc R
H34B H 0.6514 1.3189 0.8410 0.067 Uiso 1 1 calc R
H34C H 0.7171 1.3247 0.8224 0.067 Uiso 1 1 calc R
C35 C 0.7656(3) 1.3341(3) 0.9228(2) 0.0415(19) Uani 1 1 d .
H35A H 0.7605 1.3758 0.9247 0.062 Uiso 1 1 calc R
H35B H 0.7945 1.3249 0.8947 0.062 Uiso 1 1 calc R
H35C H 0.7782 1.3197 0.9589 0.062 Uiso 1 1 calc R
C36 C 0.6657(3) 1.3239(3) 0.9519(3) 0.045(2) Uani 1 1 d .
H36A H 0.6636 1.3659 0.9535 0.068 Uiso 1 1 calc R
H36B H 0.6784 1.3091 0.9879 0.068 Uiso 1 1 calc R
H36C H 0.6278 1.3082 0.9430 0.068 Uiso 1 1 calc R
C1S C 0.5085(6) 1.3679(7) 0.8454(7) 0.118(6) Uani 0.63 1 d PDU
H1SA H 0.5007 1.3525 0.8098 0.141 Uiso 0.63 1 calc PR
C2S C 0.5364(5) 1.4166(8) 0.8530(10) 0.147(8) Uani 0.63 1 d PDU
H2SA H 0.5511 1.4384 0.8229 0.177 Uiso 0.63 1 calc PR
C3S C 0.5422(6) 1.4317(6) 0.9008(8) 0.106(6) Uani 0.63 1 d PDU
H3SA H 0.5632 1.4663 0.9061 0.128 Uiso 0.63 1 calc PR
C4S C 0.5236(6) 1.4072(8) 0.9457(8) 0.120(6) Uani 0.63 1 d PDU
H4SA H 0.5300 1.4242 0.9809 0.144 Uiso 0.63 1 calc PR
C5S C 0.4955(7) 1.3580(8) 0.9414(8) 0.128(7) Uani 0.63 1 d PDU
H5SA H 0.4799 1.3371 0.9717 0.153 Uiso 0.63 1 calc PR
C6S C 0.4924(6) 1.3429(9) 0.8914(9) 0.129(7) Uani 0.63 1 d PDU
H6SA H 0.4750 1.3064 0.8861 0.155 Uiso 0.63 1 calc PR
C7S C 0.8412(8) 1.0697(8) 0.6737(9) 0.162(8) Uani 0.63 1 d PDU
H7SA H 0.8629 1.0871 0.7025 0.194 Uiso 0.63 1 calc PR
C8S C 0.7978(6) 1.0256(6) 0.6824(6) 0.109(6) Uani 0.63 1 d PDU
H8SA H 0.7890 1.0120 0.7186 0.131 Uiso 0.63 1 calc PR
C9S C 0.7727(5) 1.0063(6) 0.6413(6) 0.085(5) Uani 0.63 1 d PDU
H9SA H 0.7453 0.9771 0.6492 0.102 Uiso 0.63 1 calc PR
C10S C 0.7770(5) 1.0185(6) 0.5913(6) 0.083(5) Uani 0.63 1 d PDU
H10D H 0.7534 1.0012 0.5639 0.099 Uiso 0.63 1 calc PR
C11S C 0.8178(6) 1.0584(6) 0.5782(6) 0.097(5) Uani 0.63 1 d PDU
H11D H 0.8248 1.0678 0.5405 0.116 Uiso 0.63 1 calc PR
C12S C 0.8468(7) 1.0832(6) 0.6166(8) 0.107(6) Uani 0.63 1 d PDU
H12D H 0.8734 1.1121 0.6063 0.128 Uiso 0.63 1 calc PR
C13S C 0.9388(7) 1.0105(8) 1.0260(8) 0.093(6) Uani 0.50 1 d PU
H13A H 0.8990 1.0183 1.0306 0.111 Uiso 0.50 1 calc PR
C14S C 0.9467(6) 0.9819(8) 0.9793(8) 0.080(6) Uani 0.50 1 d PU
H14D H 0.9088 0.9685 0.9859 0.097 Uiso 0.50 1 calc PR
C15S C 0.9637(8) 0.9523(7) 1.0235(9) 0.096(6) Uani 0.50 1 d PU
H15D H 0.9395 0.9195 1.0241 0.115 Uiso 0.50 1 calc PR

loop_
_atom_site_aniso_label
_atom_site_aniso_U_11
_atom_site_aniso_U_22
_atom_site_aniso_U_33
_atom_site_aniso_U_23
_atom_site_aniso_U_13
_atom_site_aniso_U_12
Co1 0.0240(4) 0.0208(4) 0.0174(4) -0.0011(3) 0.0009(3) -0.0001(3)
Co2 0.0224(4) 0.0209(4) 0.0204(4) 0.0037(3) -0.0016(3) -0.0031(3)
Co3 0.0208(4) 0.0224(4) 0.0197(4) 0.0005(4) 0.0002(3) -0.0029(3)
Cl1 0.0263(8) 0.0260(8) 0.0248(7) -0.0016(6) -0.0058(6) 0.0043(6)
Cl2 0.0328(8) 0.0312(8) 0.0265(8) 0.0010(7) 0.0094(7) -0.0010(7)
Cl3 0.0285(8) 0.0310(8) 0.0286(8) 0.0081(7) -0.0077(7) -0.0062(7)
S1 0.0229(7) 0.0240(8) 0.0195(7) -0.0042(6) -0.0070(6) 0.0022(7)
S2 0.0219(8) 0.0192(7) 0.0202(7) -0.0005(6) 0.0043(6) -0.0008(6)
S3 0.0227(7) 0.0239(7) 0.0230(7) 0.0052(6) -0.0038(6) -0.0040(7)
Si1 0.0276(9) 0.0308(9) 0.0211(8) -0.0063(7) -0.0059(7) 0.0027(8)
Si2 0.0215(8) 0.0240(9) 0.0169(8) -0.0023(7) 0.0037(7) 0.0019(7)
Si3 0.0227(8) 0.0325(9) 0.0247(8) 0.0118(7) -0.0057(7) -0.0026(8)
C1 0.040(4) 0.031(3) 0.035(3) -0.014(3) -0.016(3) 0.000(3)
C2 0.075(5) 0.032(4) 0.066(5) -0.014(4) -0.025(4) 0.003(4)
C3 0.057(5) 0.048(4) 0.061(4) -0.024(4) -0.016(4) 0.007(4)
C4 0.078(5) 0.049(4) 0.048(4) -0.022(4) -0.019(4) -0.014(4)
C5 0.047(4) 0.057(4) 0.010(3) -0.004(3) -0.002(3) 0.002(4)
C6 0.049(4) 0.073(5) 0.031(4) 0.003(4) 0.004(3) 0.002(4)
C7 0.063(5) 0.072(5) 0.019(3) -0.003(3) -0.005(3) -0.004(4)
C8 0.063(5) 0.050(4) 0.033(4) 0.003(3) -0.005(3) 0.003(4)
C9 0.022(3) 0.052(4) 0.031(3) -0.008(3) -0.009(3) 0.005(3)
C10 0.032(4) 0.050(4) 0.044(4) -0.004(3) -0.014(3) 0.010(3)
C11 0.023(3) 0.064(5) 0.058(4) -0.017(4) 0.005(3) 0.005(4)
C12 0.056(5) 0.067(5) 0.048(4) -0.015(4) -0.021(4) 0.008(4)
C13 0.029(3) 0.031(3) 0.021(3) -0.001(3) 0.009(3) -0.002(3)
C14 0.043(4) 0.043(4) 0.029(3) 0.008(3) 0.015(3) -0.005(3)
C15 0.035(4) 0.015(3) 0.044(4) 0.000(3) 0.013(3) -0.005(3)
C16 0.033(4) 0.043(4) 0.037(4) -0.010(3) 0.011(3) -0.021(3)
C17 0.033(3) 0.028(3) 0.020(3) -0.006(3) 0.002(3) -0.002(3)
C18 0.045(4) 0.053(4) 0.018(3) 0.000(3) -0.002(3) 0.001(3)
C19 0.039(4) 0.039(4) 0.029(3) 0.005(3) -0.011(3) 0.010(3)
C20 0.044(4) 0.039(4) 0.034(3) -0.009(3) 0.007(3) -0.008(3)
C21 0.041(4) 0.027(3) 0.027(3) 0.002(3) 0.013(3) 0.005(3)
C22 0.032(4) 0.039(4) 0.051(4) 0.002(3) 0.002(3) 0.005(3)
C23 0.045(4) 0.039(4) 0.044(4) 0.004(3) 0.003(3) 0.009(3)
C24 0.044(4) 0.038(4) 0.032(3) -0.013(3) 0.017(3) 0.001(3)
C25 0.025(3) 0.040(4) 0.031(3) 0.016(3) -0.011(3) -0.008(3)
C26 0.016(3) 0.065(4) 0.048(4) 0.026(3) 0.000(3) -0.013(3)
C27 0.046(4) 0.064(5) 0.049(4) 0.013(4) -0.008(3) -0.016(4)
C28 0.024(3) 0.057(4) 0.052(4) 0.012(4) -0.018(3) -0.011(3)
C29 0.037(3) 0.029(3) 0.022(3) 0.009(3) -0.009(3) -0.013(3)
C30 0.052(4) 0.041(4) 0.027(3) -0.002(3) 0.005(3) -0.002(3)
C31 0.044(4) 0.074(5) 0.034(4) 0.014(4) -0.008(3) -0.014(4)
C32 0.032(4) 0.054(4) 0.030(3) 0.003(3) 0.010(3) -0.009(3)
C33 0.030(3) 0.040(4) 0.037(4) 0.003(3) 0.002(3) 0.002(3)
C34 0.036(4) 0.045(4) 0.053(4) 0.020(4) -0.006(3) -0.005(3)
C35 0.042(4) 0.036(4) 0.047(4) 0.007(3) 0.002(3) 0.007(3)
C36 0.035(4) 0.035(4) 0.067(5) 0.008(4) -0.012(4) 0.003(3)
C1S 0.094(11) 0.130(12) 0.129(11) -0.070(10) -0.025(9) 0.033(10)
C2S 0.118(13) 0.148(14) 0.175(15) 0.022(13) 0.004(12) 0.067(11)
C3S 0.086(10) 0.068(9) 0.165(13) -0.037(9) -0.036(10) 0.039(8)
C4S 0.085(10) 0.124(12) 0.150(13) -0.037(11) -0.025(10) 0.051(9)
C5S 0.068(10) 0.150(14) 0.166(14) 0.032(12) 0.029(10) 0.029(10)
C6S 0.045(8) 0.142(13) 0.201(16) -0.003(13) -0.022(11) 0.039(9)
C7S 0.147(15) 0.179(16) 0.160(14) -0.057(13) -0.023(13) 0.000(13)
C8S 0.109(11) 0.127(12) 0.091(10) 0.036(9) 0.037(9) -0.015(10)
C9S 0.071(9) 0.071(8) 0.113(10) 0.031(8) 0.030(8) 0.034(7)
C10S 0.065(8) 0.078(9) 0.104(10) -0.010(8) 0.015(8) 0.046(7)
C11S 0.098(10) 0.097(9) 0.096(9) 0.061(8) 0.006(8) 0.046(8)
C12S 0.081(10) 0.065(9) 0.174(14) 0.022(10) 0.046(10) -0.008(8)
C13S 0.062(10) 0.077(11) 0.139(14) -0.016(11) -0.026(10) 0.006(9)
C14S 0.023(7) 0.079(11) 0.139(14) 0.013(10) 0.032(9) -0.007(8)
C15S 0.074(11) 0.052(10) 0.163(15) -0.019(11) -0.040(11) -0.028(9)

loop_
_atom_type_symbol
_atom_type_description
_atom_type_scat_dispersion_real
_atom_type_scat_dispersion_imag
_atom_type_scat_source
C C 0.0033 0.0016 'International Tables Vol C Tables 4.2.6.8 and 6.1.1.4'
H H 0.0000 0.0000 'International Tables Vol C Tables 4.2.6.8 and 6.1.1.4'
Si Si 0.0817 0.0704 'International Tables Vol C Tables 4.2.6.8 and 6.1.1.4'
S S 0.1246 0.1234 'International Tables Vol C Tables 4.2.6.8 and 6.1.1.4'
Cl Cl 0.1484 0.1585 'International Tables Vol C Tables 4.2.6.8 and 6.1.1.4'
Co Co 0.3494 0.9721 'International Tables Vol C Tables 4.2.6.8 and 6.1.1.4'

loop_
_geom_angle_atom_site_label_1
_geom_angle_atom_site_label_2
_geom_angle_atom_site_label_3
_geom_angle
_geom_angle_site_symmetry_1
_geom_angle_site_symmetry_3
Cl2 Co1 S2 91.86(5) . .
Cl2 Co1 S1 119.28(6) . .
S2 Co1 S1 127.08(6) . .
Cl2 Co1 Cl1 107.73(6) . .
S2 Co1 Cl1 120.11(6) . .
S1 Co1 Cl1 91.58(5) . .
S2 Co2 Cl3 119.15(6) . .
S2 Co2 S3 126.05(6) . .
Cl3 Co2 S3 92.00(5) . .
S2 Co2 Cl2 91.37(5) . .
Cl3 Co2 Cl2 109.07(6) . .
S3 Co2 Cl2 120.43(6) . .
S1 Co3 S3 126.66(6) 3_577 .
S1 Co3 Cl1 92.62(5) 3_577 3_577
S3 Co3 Cl1 118.01(6) . 3_577
S1 Co3 Cl3 121.41(6) 3_577 .
S3 Co3 Cl3 92.10(5) . .
Cl1 Co3 Cl3 106.49(6) 3_577 .
Co3 Cl1 Co1 84.77(5) 4_757 .
Co1 Cl2 Co2 86.08(5) . .
Co2 Cl3 Co3 83.50(5) . .
Si1 S1 Co3 124.57(8) . 4_757
Si1 S1 Co1 129.17(8) . .
Co3 S1 Co1 84.93(5) 4_757 .
Si2 S2 Co2 126.58(7) . .
Si2 S2 Co1 123.55(7) . .
Co2 S2 Co1 86.28(5) . .
Si3 S3 Co3 127.58(7) . .
Si3 S3 Co2 124.78(8) . .
Co3 S3 Co2 83.84(5) . .
C5 Si1 C9 113.1(3) . .
C5 Si1 C1 112.0(3) . .
C9 Si1 C1 113.5(3) . .
C5 Si1 S1 110.3(2) . .
C9 Si1 S1 102.32(18) . .
C1 Si1 S1 104.81(19) . .
C13 Si2 C17 112.3(2) . .
C13 Si2 C21 113.4(3) . .
C17 Si2 C21 113.0(2) . .
C13 Si2 S2 102.72(17) . .
C17 Si2 S2 111.38(18) . .
C21 Si2 S2 103.11(17) . .
C33 Si3 C29 112.2(3) . .
C33 Si3 C25 112.9(3) . .
C29 Si3 C25 113.7(3) . .
C33 Si3 S3 103.93(19) . .
C29 Si3 S3 111.03(18) . .
C25 Si3 S3 102.13(18) . .
C3 C1 C4 106.1(5) . .
C3 C1 C2 106.0(5) . .
C4 C1 C2 107.9(5) . .
C3 C1 Si1 113.7(4) . .
C4 C1 Si1 111.8(4) . .
C2 C1 Si1 111.0(4) . .
C8 C5 C6 105.7(5) . .
C8 C5 C7 105.9(5) . .
C6 C5 C7 109.3(5) . .
C8 C5 Si1 112.6(4) . .
C6 C5 Si1 113.2(4) . .
C7 C5 Si1 109.9(4) . .
C11 C9 C10 107.1(5) . .
C11 C9 C12 107.6(5) . .
C10 C9 C12 107.1(5) . .
C11 C9 Si1 111.0(4) . .
C10 C9 Si1 110.7(4) . .
C12 C9 Si1 113.1(4) . .
C14 C13 C15 107.9(5) . .
C14 C13 C16 106.0(5) . .
C15 C13 C16 106.3(5) . .
C14 C13 Si2 111.6(4) . .
C15 C13 Si2 112.0(4) . .
C16 C13 Si2 112.7(4) . .
C20 C17 C19 105.5(5) . .
C20 C17 C18 106.7(4) . .
C19 C17 C18 108.2(5) . .
C20 C17 Si2 113.6(4) . .
C19 C17 Si2 112.1(4) . .
C18 C17 Si2 110.4(4) . .
C22 C21 C24 108.1(5) . .
C22 C21 C23 107.4(5) . .
C24 C21 C23 107.2(5) . .
C22 C21 Si2 110.6(4) . .
C24 C21 Si2 112.0(4) . .
C23 C21 Si2 111.3(4) . .
C28 C25 C26 107.5(5) . .
C28 C25 C27 108.3(5) . .
C26 C25 C27 105.5(5) . .
C28 C25 Si3 110.9(4) . .
C26 C25 Si3 112.6(4) . .
C27 C25 Si3 111.8(4) . .
C32 C29 C30 107.0(5) . .
C32 C29 C31 105.9(5) . .
C30 C29 C31 107.4(5) . .
C32 C29 Si3 112.3(4) . .
C30 C29 Si3 111.4(4) . .
C31 C29 Si3 112.6(4) . .
C35 C33 C36 106.1(5) . .
C35 C33 C34 106.6(5) . .
C36 C33 C34 107.8(5) . .
C35 C33 Si3 112.4(4) . .
C36 C33 Si3 110.7(4) . .
C34 C33 Si3 112.7(4) . .
C6S C1S C2S 114.0(19) . .
C3S C2S C1S 116(2) . .
C2S C3S C4S 129.0(18) . .
C3S C4S C5S 118.7(19) . .
C6S C5S C4S 110(2) . .
C5S C6S C1S 132(2) . .
C12S C7S C8S 111.1(16) . .
C9S C8S C7S 117.9(16) . .
C8S C9S C10S 131.1(15) . .
C9S C10S C11S 115.9(15) . .
C12S C11S C10S 120.2(15) . .
C11S C12S C7S 123.7(16) . .
C14S C13S C15S 111.3(15) 3_577 .
C15S C14S C13S 128.6(15) 3_577 4_757
C14S C15S C13S 119.2(16) 4_757 .

loop_
_geom_bond_atom_site_label_1
_geom_bond_atom_site_label_2
_geom_bond_distance
_geom_bond_site_symmetry_2
Co1 Cl2 2.2999(16) .
Co1 S2 2.3123(15) .
Co1 S1 2.3148(15) .
Co1 Cl1 2.3149(15) .
Co2 S2 2.3053(15) .
Co2 Cl3 2.3061(16) .
Co2 S3 2.3089(15) .
Co2 Cl2 2.3264(16) .
Co3 S1 2.2912(16) 3_577
Co3 S3 2.2965(15) .
Co3 Cl1 2.2983(15) 3_577
Co3 Cl3 2.3148(15) .
Cl1 Co3 2.2983(15) 4_757
S1 Si1 2.191(2) .
S1 Co3 2.2912(15) 4_757
S2 Si2 2.1898(19) .
S3 Si3 2.197(2) .
Si1 C5 1.902(6) .
Si1 C9 1.929(6) .
Si1 C1 1.926(6) .
Si2 C13 1.919(6) .
Si2 C17 1.937(6) .
Si2 C21 1.938(6) .
Si3 C33 1.924(6) .
Si3 C29 1.931(6) .
Si3 C25 1.931(6) .
C1 C3 1.511(9) .
C1 C4 1.558(8) .
C1 C2 1.586(9) .
C5 C8 1.527(9) .
C5 C6 1.556(9) .
C5 C7 1.590(8) .
C9 C11 1.519(9) .
C9 C10 1.536(8) .
C9 C12 1.563(8) .
C13 C14 1.557(8) .
C13 C15 1.564(8) .
C13 C16 1.570(8) .
C17 C20 1.521(8) .
C17 C19 1.547(8) .
C17 C18 1.558(7) .
C21 C22 1.527(8) .
C21 C24 1.556(7) .
C21 C23 1.554(8) .
C25 C28 1.541(8) .
C25 C26 1.536(8) .
C25 C27 1.540(9) .
C29 C32 1.520(8) .
C29 C30 1.535(8) .
C29 C31 1.543(8) .
C33 C35 1.524(8) .
C33 C36 1.528(9) .
C33 C34 1.563(9) .
C1S C6S 1.31(2) .
C1S C2S 1.32(2) .
C2S C3S 1.21(3) .
C3S C4S 1.30(2) .
C4S C5S 1.32(2) .
C5S C6S 1.26(3) .
C7S C12S 1.42(3) .
C7S C8S 1.46(2) .
C8S C9S 1.24(2) .
C9S C10S 1.246(18) .
C10S C11S 1.365(19) .
C11S C12S 1.28(2) .
C13S C14S 1.42(2) 3_577
C13S C15S 1.47(2) .
C14S C15S 1.27(2) 3_577
C14S C13S 1.42(2) 4_757
C15S C14S 1.27(2) 4_757
